data_7135607
loop_
_publ_author_name
'Shrivastav, Akash'
'Bhattacharya, Subrato'

_publ_section_title
;
 iClick reaction of a Cu(II) azido complex having a Schiff base ligand.
;
_journal_issue 30
_journal_name_full 'Chemical communications (Cambridge, England)'
_journal_page_first 7750
_journal_page_last 7754
_journal_paper_doi 10.1039/d6cc00423g
_journal_volume 62
_journal_year 2026
_chemical_formula_moiety 'C22 H24 Cu N8 O'
_chemical_formula_sum 'C22 H24 Cu N8 O'
_chemical_formula_weight 480.03
_space_group_crystal_system orthorhombic
_space_group_IT_number 61
_space_group_name_Hall '-P 2ac 2ab'
_space_group_name_H-M_alt 'P b c a'
_atom_sites_solution_hydrogens geom
_atom_sites_solution_primary iterative
_audit_creation_date 2024-07-27
_audit_creation_method
;
Olex2 1.5
(compiled 2024.02.16 svn.r378c4104 for OlexSys, GUI svn.r6928)
;
_audit_update_record
;
2024-07-27 deposited with the CCDC.	2026-03-10 downloaded from the CCDC.
;
_cell_angle_alpha 90
_cell_angle_beta 90
_cell_angle_gamma 90
_cell_formula_units_Z 8
_cell_length_a 14.83030(10)
_cell_length_b 15.71030(10)
_cell_length_c 18.46940(10)
_cell_measurement_reflns_used 24593
_cell_measurement_temperature 293(2)
_cell_measurement_theta_max 71.8380
_cell_measurement_theta_min 2.4170
_cell_volume 4303.16(5)
_computing_cell_refinement 'CrysAlisPro 1.171.42.90a (Rigaku OD, 2023)'
_computing_data_collection 'CrysAlisPro 1.171.42.90a (Rigaku OD, 2023)'
_computing_data_reduction 'CrysAlisPro 1.171.42.90a (Rigaku OD, 2023)'
_computing_molecular_graphics 'Olex2 1.5 (Dolomanov et al., 2009)'
_computing_publication_material 'Olex2 1.5 (Dolomanov et al., 2009)'
_computing_structure_refinement 'SHELXL 2019/3 (Sheldrick, 2015)'
_computing_structure_solution 'olex2.solve 1.5 (Bourhis et al., 2015)'
_diffrn_ambient_temperature 293(2)
_diffrn_detector_area_resol_mean 10.0000
_diffrn_detector_type HyPix3000
_diffrn_measured_fraction_theta_full 0.999
_diffrn_measured_fraction_theta_max 0.994
_diffrn_measurement_details
;
List of Runs (angles in degrees, time in seconds):

  # Type    Start    End  Width  t~exp~   \w     \q     \k     \f   Frames
#--------------------------------------------------------------------------
  1  \w      8.00  35.00   0.50    0.20    --   40.83  93.00-119.40   54
  2  \w      8.00  35.00   0.50    0.20    --   40.83  93.00 -61.83   54
  3  \w      8.00  35.00   0.50    0.20    --   40.83  93.00   0.85   54
  4  \w     13.00  43.00   0.50    0.20    --   40.83  82.00  49.14   60
  5  \w     11.00  43.00   0.50    0.20    --   40.83  87.00  68.92   64
  6  \w     11.00  43.00   0.50    0.20    --   40.83  87.00 130.75   64
  7  \w    -34.00 118.00   0.50    0.20    --   40.83   1.00  -3.00  304
  8  \w     29.00 178.00   0.50    0.77    --  104.00   1.00  -3.00  298
  9  \w     14.00  43.00   0.50    0.20    --   40.83  79.00-164.44   58
 10  \w     24.00 108.00   0.50    0.20    --   40.83  43.00-180.00  168
 11  \w     77.00 173.00   0.50    0.77    --  104.00  77.00-150.00  192
 12  \w    104.00 177.00   0.50    0.77    --  104.00  93.00-150.00  146
 13  \w    102.00 170.00   0.50    0.77    --  104.00 111.00-180.00  136
 14  \w     62.00 146.00   0.50    0.77    --  104.00 178.00-120.00  168
 15  \w    102.00 170.00   0.50    0.77    --  104.00 111.00 -60.00  136
 16  \w     88.00 172.00   0.50    0.77    --  104.00 135.00  27.00  168
 17  \w     89.00 170.00   0.50    0.77    --  104.00 134.00 118.00  162
 18  \w     26.00 178.00   0.50    0.77    --  104.00  -1.00 177.00  304
 19  \w     36.00  68.00   0.50    0.77    --  104.00 -59.00  90.00   64
 20  \w    -37.00 115.00   0.50    0.20    --   40.83  -1.00 177.00  304
 21  \w     36.00  68.00   0.50    0.77    --  104.00 -59.00   0.00   64
 22  \w     36.00  83.00   0.50    0.77    --  104.00 -68.00-120.00   94
 23  \w    -25.00  48.00   0.50    0.20    --   40.83 -43.00 -90.00  146
 24  \w     18.00  78.00   0.50    0.20    --   40.83-104.00-150.00  120
 25  \w     40.00 121.00   0.50    0.77    --  104.00-136.00-127.00  162
 26  \w     38.00 118.00   0.50    0.77    --  104.00-133.00 -60.00  160
 27  \w     38.00 118.00   0.50    0.77    --  104.00-133.00 -90.00  160
 28  \w     38.00 118.00   0.50    0.77    --  104.00-133.00  30.00  160
 29  \w     39.00 120.00   0.50    0.77    --  104.00-135.00 141.00  162
 30  \w     39.00  98.00   0.50    0.20    --   40.83-135.00 141.00  118
 31  \w   -116.00  36.00   0.50    0.20    --  -40.83   1.00  -3.00  304
 32  \w   -108.00 -21.00   0.50    0.20    --  -40.83 -54.00-150.00  174
 33  \w   -108.00 -17.00   0.50    0.20    --  -40.83 -65.00 -60.00  182
 34  \w   -148.00 -67.00   0.50    0.77    --  -82.50-134.00  51.00  162
 35  \w   -158.00  -6.00   0.50    0.77    --  -82.50   1.00  -3.00  304
 36  \w    -47.00 -15.00   0.50    0.77    --  -82.50  42.00 -90.00   64
;
_diffrn_measurement_device 'four-circle diffractometer'
_diffrn_measurement_device_type 'XtaLAB Synergy, Dualflex, HyPix3000'
_diffrn_measurement_method '\w scans'
_diffrn_radiation_type CuK\a
_diffrn_radiation_wavelength 1.54184
_diffrn_reflns_av_R_equivalents 0.0349
_diffrn_reflns_av_unetI/netI 0.0171
_diffrn_reflns_Laue_measured_fraction_full 0.999
_diffrn_reflns_Laue_measured_fraction_max 0.994
_diffrn_reflns_limit_h_max 18
_diffrn_reflns_limit_h_min -18
_diffrn_reflns_limit_k_max 14
_diffrn_reflns_limit_k_min -18
_diffrn_reflns_limit_l_max 22
_diffrn_reflns_limit_l_min -22
_diffrn_reflns_number 39752
_diffrn_reflns_point_group_measured_fraction_full 0.999
_diffrn_reflns_point_group_measured_fraction_max 0.994
_diffrn_reflns_theta_full 67.684
_diffrn_reflns_theta_max 72.047
_diffrn_reflns_theta_min 4.748
_exptl_absorpt_coefficient_mu 1.701
_exptl_absorpt_correction_T_max 1.00000
_exptl_absorpt_correction_T_min 0.89990
_exptl_absorpt_correction_type multi-scan
_exptl_absorpt_process_details
;
CrysAlisPro 1.171.42.90a (Rigaku Oxford Diffraction, 2023)
Empirical absorption correction using spherical harmonics,
implemented in SCALE3 ABSPACK scaling algorithm.
;
_exptl_crystal_colour 'metallic dark green'
_exptl_crystal_colour_lustre metallic
_exptl_crystal_colour_modifier dark
_exptl_crystal_colour_primary green
_exptl_crystal_density_diffrn 1.482
_exptl_crystal_description block
_exptl_crystal_F_000 1992
_exptl_crystal_size_max 0.22
_exptl_crystal_size_mid 0.2
_exptl_crystal_size_min 0.2
_refine_diff_density_max 0.378
_refine_diff_density_min -0.315
_refine_diff_density_rms 0.043
_refine_ls_extinction_coef 0.00071(6)
_refine_ls_extinction_expression Fc^*^=kFc[1+0.001xFc^2^\l^3^/sin(2\q)]^-1/4^
_refine_ls_extinction_method 'SHELXL-2019/2 (Sheldrick 2019)'
_refine_ls_goodness_of_fit_ref 1.067
_refine_ls_hydrogen_treatment constr
_refine_ls_matrix_type full
_refine_ls_number_parameters 292
_refine_ls_number_reflns 4209
_refine_ls_number_restraints 0
_refine_ls_restrained_S_all 1.067
_refine_ls_R_factor_all 0.0312
_refine_ls_R_factor_gt 0.0282
_refine_ls_shift/su_max 0.001
_refine_ls_shift/su_mean 0.000
_refine_ls_structure_factor_coef Fsqd
_refine_ls_weighting_details 'w=1/[\s^2^(Fo^2^)+(0.0453P)^2^+1.2606P] where P=(Fo^2^+2Fc^2^)/3'
_refine_ls_weighting_scheme calc
_refine_ls_wR_factor_gt 0.0808
_refine_ls_wR_factor_ref 0.0834
_reflns_Friedel_coverage 0.000
_reflns_number_gt 3780
_reflns_number_total 4209
_reflns_threshold_expression 'I > 2\s(I)'
_cod_data_source_file d6cc00423g2.cif
_cod_data_source_block na-24_auto
_cod_depositor_comments 'Adding full bibliography for 7135607--7135612.cif.'
_cod_database_code 7135607
_shelx_shelxl_version_number 2019/3
_shelx_space_group_comment
;
The symmetry employed for this shelxl refinement is uniquely defined
by the following loop, which should always be used as a source of
symmetry information in preference to the above space-group names.
They are only intended as comments.
;
_shelx_estimated_absorpt_t_max 0.727
_shelx_estimated_absorpt_t_min 0.706
_olex2_refinement_description
;
1.a Secondary CH2 refined with riding coordinates:
 C13(H13A,H13B), C16(H16A,H16B), C14(H14A,H14B), C12(H12A,H12B)
1.b Aromatic/amide H refined with riding coordinates:
 C1(H1), C8(H8), C22(H22), C4(H4), C5(H5), C11(H11), C9(H9), C10(H10),
 C21(H21), C20(H20)
1.c Idealised Me refined as rotating group:
 C17(H17A,H17B,H17C), C15(H15A,H15B,H15C)
;
_olex2_submission_special_instructions 'No special instructions were received'
_oxdiff_exptl_absorpt_empirical_details
;
Empirical correction (ABSPACK) includes:
- Absorption correction using spherical harmonics
- Frame scaling
;

loop_
_space_group_symop_operation_xyz
'x, y, z'
'-x+1/2, -y, z+1/2'
'-x, y+1/2, -z+1/2'
'x+1/2, -y+1/2, -z'
'-x, -y, -z'
'x-1/2, y, -z-1/2'
'x, -y-1/2, z-1/2'
'-x-1/2, y-1/2, z'

loop_
_atom_site_label
_atom_site_type_symbol
_atom_site_fract_x
_atom_site_fract_y
_atom_site_fract_z
_atom_site_U_iso_or_equiv
_atom_site_adp_type
_atom_site_occupancy
_atom_site_site_symmetry_order
_atom_site_calc_flag
_atom_site_refinement_flags_posn
_atom_site_refinement_flags_adp
_atom_site_refinement_flags_occupancy
_atom_site_disorder_assembly
_atom_site_disorder_group
Cu1 Cu 0.41370(2) 0.41087(2) 0.71280(2) 0.03151(10) Uani 1 1 d . . . . .
O1 O 0.39525(8) 0.42310(7) 0.81746(6) 0.0364(2) Uani 1 1 d . . . . .
N8 N 0.40724(8) 0.28836(8) 0.72186(7) 0.0333(3) Uani 1 1 d . . . . .
N7 N 0.48620(9) 0.38280(8) 0.61755(7) 0.0346(3) Uani 1 1 d . . . . .
N6 N 0.26161(9) 0.42594(8) 0.67693(7) 0.0350(3) Uani 1 1 d . . . . .
N1 N 0.40005(9) 0.53549(8) 0.69457(8) 0.0367(3) Uani 1 1 d . . . . .
N4 N 0.32231(11) 0.64913(9) 0.66401(8) 0.0478(4) Uani 1 1 d . . . . .
N2 N 0.45469(11) 0.60319(9) 0.69933(9) 0.0473(4) Uani 1 1 d . . . . .
N5 N 0.16229(10) 0.54009(10) 0.64775(9) 0.0495(4) Uani 1 1 d . . . . .
N3 N 0.40797(12) 0.67097(9) 0.68066(10) 0.0533(4) Uani 1 1 d . . . . .
C3 C 0.35280(10) 0.36849(9) 0.85742(8) 0.0324(3) Uani 1 1 d . . . . .
C7 C 0.26545(10) 0.23680(9) 0.87972(8) 0.0325(3) Uani 1 1 d . . . . .
C1 C 0.36325(10) 0.24870(9) 0.77119(8) 0.0327(3) Uani 1 1 d . . . . .
H1 H 0.356053 0.190273 0.765552 0.039 Uiso 1 1 calc R U . . .
C2 C 0.32419(10) 0.28699(9) 0.83440(8) 0.0311(3) Uani 1 1 d . . . . .
C19 C 0.24250(10) 0.50819(10) 0.66490(8) 0.0355(3) Uani 1 1 d . . . . .
C18 C 0.31991(11) 0.56547(10) 0.67316(8) 0.0362(3) Uani 1 1 d . . . . .
C8 C 0.22252(12) 0.16231(9) 0.85462(9) 0.0383(3) Uani 1 1 d . . . . .
H8 H 0.232791 0.144147 0.807413 0.046 Uiso 1 1 calc R U . . .
C6 C 0.24645(11) 0.26384(10) 0.95123(8) 0.0360(3) Uani 1 1 d . . . . .
C22 C 0.19321(11) 0.37095(11) 0.67162(9) 0.0408(4) Uani 1 1 d . . . . .
H22 H 0.203999 0.313320 0.679195 0.049 Uiso 1 1 calc R U . . .
C4 C 0.33584(12) 0.39074(10) 0.93189(9) 0.0419(4) Uani 1 1 d . . . . .
H4 H 0.359994 0.441049 0.950013 0.050 Uiso 1 1 calc R U . . .
C13 C 0.52533(11) 0.29786(11) 0.63456(9) 0.0433(4) Uani 1 1 d . . . . .
H13A H 0.573286 0.304064 0.669877 0.052 Uiso 1 1 calc R U . . .
H13B H 0.550766 0.272999 0.591040 0.052 Uiso 1 1 calc R U . . .
C5 C 0.28614(13) 0.34113(10) 0.97627(8) 0.0421(4) Uani 1 1 d . . . . .
H5 H 0.277603 0.357687 1.024124 0.051 Uiso 1 1 calc R U . . .
C16 C 0.42076(12) 0.37801(12) 0.55607(9) 0.0434(4) Uani 1 1 d . . . . .
H16A H 0.400282 0.435272 0.545306 0.052 Uiso 1 1 calc R U . . .
H16B H 0.368680 0.345716 0.572033 0.052 Uiso 1 1 calc R U . . .
C11 C 0.18918(13) 0.21453(11) 0.99556(9) 0.0450(4) Uani 1 1 d . . . . .
H11 H 0.177755 0.231701 1.042868 0.054 Uiso 1 1 calc R U . . .
C14 C 0.55888(12) 0.44434(12) 0.59855(9) 0.0459(4) Uani 1 1 d . . . . .
H14A H 0.531163 0.496910 0.582324 0.055 Uiso 1 1 calc R U . . .
H14B H 0.593170 0.421409 0.558306 0.055 Uiso 1 1 calc R U . . .
C9 C 0.16594(13) 0.11603(11) 0.89831(10) 0.0471(4) Uani 1 1 d . . . . .
H9 H 0.137953 0.067443 0.880364 0.056 Uiso 1 1 calc R U . . .
C12 C 0.45256(12) 0.24008(10) 0.66444(9) 0.0431(4) Uani 1 1 d . . . . .
H12A H 0.410048 0.224774 0.626701 0.052 Uiso 1 1 calc R U . . .
H12B H 0.478884 0.188380 0.683871 0.052 Uiso 1 1 calc R U . . .
C10 C 0.15026(14) 0.14163(12) 0.96955(10) 0.0514(4) Uani 1 1 d . . . . .
H10 H 0.113332 0.109136 0.999414 0.062 Uiso 1 1 calc R U . . .
C21 C 0.10717(12) 0.39752(13) 0.65523(10) 0.0478(4) Uani 1 1 d . . . . .
H21 H 0.059390 0.359334 0.652279 0.057 Uiso 1 1 calc R U . . .
C20 C 0.09523(12) 0.48285(14) 0.64347(12) 0.0548(5) Uani 1 1 d . . . . .
H20 H 0.037716 0.502156 0.631931 0.066 Uiso 1 1 calc R U . . .
C17 C 0.45540(15) 0.33835(14) 0.48632(10) 0.0583(5) Uani 1 1 d . . . . .
H17A H 0.412420 0.347686 0.448272 0.087 Uiso 1 1 calc R U . . .
H17B H 0.463749 0.278307 0.493251 0.087 Uiso 1 1 calc R U . . .
H17C H 0.511894 0.364023 0.473402 0.087 Uiso 1 1 calc R U . . .
C15 C 0.62317(14) 0.46460(15) 0.65948(12) 0.0594(5) Uani 1 1 d . . . . .
H15A H 0.663536 0.509037 0.644552 0.089 Uiso 1 1 calc R U . . .
H15B H 0.657238 0.414623 0.671557 0.089 Uiso 1 1 calc R U . . .
H15C H 0.589645 0.483043 0.701080 0.089 Uiso 1 1 calc R U . . .

loop_
_atom_site_aniso_label
_atom_site_aniso_U_11
_atom_site_aniso_U_22
_atom_site_aniso_U_33
_atom_site_aniso_U_23
_atom_site_aniso_U_13
_atom_site_aniso_U_12
Cu1 0.03467(15) 0.02567(14) 0.03420(15) 0.00258(8) 0.00136(8) 0.00041(8)
O1 0.0414(6) 0.0306(5) 0.0372(6) -0.0014(4) 0.0016(5) -0.0051(4)
N8 0.0384(7) 0.0271(6) 0.0345(6) 0.0015(5) 0.0054(5) 0.0051(5)
N7 0.0348(6) 0.0355(6) 0.0335(6) 0.0053(5) 0.0017(5) -0.0003(5)
N6 0.0365(7) 0.0305(6) 0.0381(7) -0.0011(5) -0.0006(5) 0.0022(5)
N1 0.0427(7) 0.0269(6) 0.0406(7) 0.0023(5) -0.0005(6) -0.0026(5)
N4 0.0647(9) 0.0295(7) 0.0492(8) 0.0046(6) 0.0022(7) 0.0031(6)
N2 0.0561(9) 0.0324(7) 0.0534(8) 0.0000(6) 0.0000(7) -0.0097(7)
N5 0.0423(8) 0.0483(8) 0.0579(9) 0.0093(7) 0.0017(7) 0.0121(6)
N3 0.0709(11) 0.0300(7) 0.0590(10) 0.0022(7) 0.0038(8) -0.0062(7)
C3 0.0341(7) 0.0307(7) 0.0325(7) 0.0022(6) -0.0016(6) 0.0032(6)
C7 0.0370(7) 0.0297(7) 0.0308(7) 0.0042(6) -0.0009(6) 0.0049(6)
C1 0.0372(7) 0.0261(7) 0.0349(7) 0.0017(6) -0.0003(6) 0.0032(6)
C2 0.0344(7) 0.0296(7) 0.0293(7) 0.0022(6) -0.0005(6) 0.0022(6)
C19 0.0400(8) 0.0343(7) 0.0322(7) 0.0011(6) 0.0030(6) 0.0057(6)
C18 0.0469(8) 0.0289(7) 0.0328(7) 0.0025(6) 0.0033(6) 0.0041(6)
C8 0.0488(8) 0.0313(7) 0.0348(8) 0.0023(6) 0.0021(7) -0.0013(7)
C6 0.0432(8) 0.0353(7) 0.0295(7) 0.0052(6) -0.0004(6) 0.0056(6)
C22 0.0428(8) 0.0381(8) 0.0413(8) -0.0045(7) 0.0033(7) -0.0026(7)
C4 0.0570(10) 0.0336(8) 0.0352(8) -0.0048(6) -0.0035(7) -0.0019(7)
C13 0.0446(9) 0.0436(9) 0.0417(8) 0.0054(7) 0.0111(7) 0.0098(7)
C5 0.0581(10) 0.0398(8) 0.0284(7) -0.0017(6) 0.0012(7) 0.0042(7)
C16 0.0444(9) 0.0470(10) 0.0387(9) 0.0025(7) -0.0042(7) -0.0022(7)
C11 0.0573(10) 0.0448(9) 0.0329(8) 0.0088(7) 0.0066(7) 0.0040(8)
C14 0.0453(9) 0.0514(10) 0.0409(9) 0.0067(8) 0.0061(7) -0.0104(8)
C9 0.0585(10) 0.0342(8) 0.0484(9) 0.0069(7) 0.0017(8) -0.0071(8)
C12 0.0562(10) 0.0315(8) 0.0415(8) 0.0008(7) 0.0142(8) 0.0071(7)
C10 0.0642(11) 0.0447(9) 0.0452(9) 0.0143(8) 0.0103(9) -0.0070(8)
C21 0.0374(8) 0.0587(11) 0.0475(10) -0.0080(8) 0.0035(7) -0.0048(8)
C20 0.0367(9) 0.0683(13) 0.0594(11) 0.0034(10) -0.0004(8) 0.0088(8)
C17 0.0661(12) 0.0684(13) 0.0403(9) -0.0062(9) -0.0018(9) -0.0095(10)
C15 0.0465(10) 0.0718(13) 0.0598(11) -0.0027(10) -0.0012(9) -0.0157(10)

loop_
_atom_type_symbol
_atom_type_description
_atom_type_scat_dispersion_real
_atom_type_scat_dispersion_imag
_atom_type_scat_source
C C 0.0181 0.0091 'International Tables Vol C Tables 4.2.6.8 and 6.1.1.4'
H H 0.0000 0.0000 'International Tables Vol C Tables 4.2.6.8 and 6.1.1.4'
Cu Cu -1.9646 0.5888 'International Tables Vol C Tables 4.2.6.8 and 6.1.1.4'
N N 0.0311 0.0180 'International Tables Vol C Tables 4.2.6.8 and 6.1.1.4'
O O 0.0492 0.0322 'International Tables Vol C Tables 4.2.6.8 and 6.1.1.4'

loop_
_geom_angle_atom_site_label_1
_geom_angle_atom_site_label_2
_geom_angle_atom_site_label_3
_geom_angle
_geom_angle_site_symmetry_1
_geom_angle_site_symmetry_3
_geom_angle_publ_flag
O1 Cu1 N7 156.03(5) . . ?
O1 Cu1 N6 97.67(5) . . ?
O1 Cu1 N1 93.21(5) . . ?
N8 Cu1 O1 90.31(5) . . ?
N8 Cu1 N7 83.64(5) . . ?
N8 Cu1 N6 94.40(5) . . ?
N8 Cu1 N1 170.11(6) . . ?
N7 Cu1 N6 105.89(5) . . ?
N1 Cu1 N7 96.67(5) . . ?
N1 Cu1 N6 75.98(5) . . ?
C3 O1 Cu1 124.37(10) . . ?
C1 N8 Cu1 124.76(11) . . ?
C1 N8 C12 119.71(13) . . ?
C12 N8 Cu1 115.43(10) . . ?
C13 N7 Cu1 102.13(9) . . ?
C13 N7 C16 111.60(13) . . ?
C13 N7 C14 110.45(13) . . ?
C16 N7 Cu1 108.24(10) . . ?
C14 N7 Cu1 115.45(10) . . ?
C14 N7 C16 108.86(12) . . ?
C19 N6 Cu1 110.16(10) . . ?
C22 N6 Cu1 132.89(11) . . ?
C22 N6 C19 116.76(14) . . ?
N2 N1 Cu1 134.91(12) . . ?
C18 N1 Cu1 119.00(11) . . ?
C18 N1 N2 106.09(13) . . ?
C18 N4 N3 104.36(15) . . ?
N3 N2 N1 107.85(15) . . ?
C19 N5 C20 115.11(15) . . ?
N2 N3 N4 110.43(14) . . ?
O1 C3 C2 125.05(13) . . ?
O1 C3 C4 117.91(14) . . ?
C2 C3 C4 117.01(13) . . ?
C8 C7 C2 122.37(13) . . ?
C8 C7 C6 117.76(14) . . ?
C6 C7 C2 119.83(14) . . ?
N8 C1 H1 117.3 . . ?
N8 C1 C2 125.43(14) . . ?
C2 C1 H1 117.3 . . ?
C3 C2 C7 120.11(13) . . ?
C3 C2 C1 120.19(13) . . ?
C1 C2 C7 119.11(13) . . ?
N6 C19 C18 114.10(13) . . ?
N5 C19 N6 126.28(15) . . ?
N5 C19 C18 119.61(14) . . ?
N1 C18 C19 120.67(13) . . ?
N4 C18 N1 111.27(15) . . ?
N4 C18 C19 128.03(15) . . ?
C7 C8 H8 119.3 . . ?
C9 C8 C7 121.48(15) . . ?
C9 C8 H8 119.3 . . ?
C7 C6 C5 118.41(14) . . ?
C11 C6 C7 119.75(15) . . ?
C11 C6 C5 121.84(15) . . ?
N6 C22 H22 119.2 . . ?
N6 C22 C21 121.60(16) . . ?
C21 C22 H22 119.2 . . ?
C3 C4 H4 118.8 . . ?
C5 C4 C3 122.32(15) . . ?
C5 C4 H4 118.8 . . ?
N7 C13 H13A 109.7 . . ?
N7 C13 H13B 109.7 . . ?
N7 C13 C12 109.66(13) . . ?
H13A C13 H13B 108.2 . . ?
C12 C13 H13A 109.7 . . ?
C12 C13 H13B 109.7 . . ?
C6 C5 H5 119.3 . . ?
C4 C5 C6 121.33(14) . . ?
C4 C5 H5 119.3 . . ?
N7 C16 H16A 108.2 . . ?
N7 C16 H16B 108.2 . . ?
N7 C16 C17 116.40(15) . . ?
H16A C16 H16B 107.3 . . ?
C17 C16 H16A 108.2 . . ?
C17 C16 H16B 108.2 . . ?
C6 C11 H11 119.7 . . ?
C10 C11 C6 120.61(16) . . ?
C10 C11 H11 119.7 . . ?
N7 C14 H14A 108.6 . . ?
N7 C14 H14B 108.6 . . ?
N7 C14 C15 114.74(15) . . ?
H14A C14 H14B 107.6 . . ?
C15 C14 H14A 108.6 . . ?
C15 C14 H14B 108.6 . . ?
C8 C9 H9 119.9 . . ?
C8 C9 C10 120.24(17) . . ?
C10 C9 H9 119.9 . . ?
N8 C12 C13 106.25(13) . . ?
N8 C12 H12A 110.5 . . ?
N8 C12 H12B 110.5 . . ?
C13 C12 H12A 110.5 . . ?
C13 C12 H12B 110.5 . . ?
H12A C12 H12B 108.7 . . ?
C11 C10 C9 120.11(16) . . ?
C11 C10 H10 119.9 . . ?
C9 C10 H10 119.9 . . ?
C22 C21 H21 121.6 . . ?
C20 C21 C22 116.85(17) . . ?
C20 C21 H21 121.6 . . ?
N5 C20 C21 123.39(17) . . ?
N5 C20 H20 118.3 . . ?
C21 C20 H20 118.3 . . ?
C16 C17 H17A 109.5 . . ?
C16 C17 H17B 109.5 . . ?
C16 C17 H17C 109.5 . . ?
H17A C17 H17B 109.5 . . ?
H17A C17 H17C 109.5 . . ?
H17B C17 H17C 109.5 . . ?
C14 C15 H15A 109.5 . . ?
C14 C15 H15B 109.5 . . ?
C14 C15 H15C 109.5 . . ?
H15A C15 H15B 109.5 . . ?
H15A C15 H15C 109.5 . . ?
H15B C15 H15C 109.5 . . ?

loop_
_geom_bond_atom_site_label_1
_geom_bond_atom_site_label_2
_geom_bond_distance
_geom_bond_site_symmetry_2
_geom_bond_publ_flag
Cu1 O1 1.9616(11) . ?
Cu1 N8 1.9342(13) . ?
Cu1 N7 2.1085(13) . ?
Cu1 N6 2.3626(13) . ?
Cu1 N1 1.9969(13) . ?
O1 C3 1.2951(18) . ?
N8 C1 1.282(2) . ?
N8 C12 1.4669(19) . ?
N7 C13 1.489(2) . ?
N7 C16 1.496(2) . ?
N7 C14 1.490(2) . ?
N6 C19 1.341(2) . ?
N6 C22 1.336(2) . ?
N1 N2 1.340(2) . ?
N1 C18 1.338(2) . ?
N4 N3 1.351(2) . ?
N4 C18 1.326(2) . ?
N2 N3 1.316(2) . ?
N5 C19 1.329(2) . ?
N5 C20 1.343(3) . ?
C3 C2 1.414(2) . ?
C3 C4 1.441(2) . ?
C7 C2 1.443(2) . ?
C7 C8 1.411(2) . ?
C7 C6 1.416(2) . ?
C1 H1 0.9300 . ?
C1 C2 1.435(2) . ?
C19 C18 1.467(2) . ?
C8 H8 0.9300 . ?
C8 C9 1.372(2) . ?
C6 C5 1.427(2) . ?
C6 C11 1.411(2) . ?
C22 H22 0.9300 . ?
C22 C21 1.376(3) . ?
C4 H4 0.9300 . ?
C4 C5 1.350(2) . ?
C13 H13A 0.9700 . ?
C13 H13B 0.9700 . ?
C13 C12 1.514(2) . ?
C5 H5 0.9300 . ?
C16 H16A 0.9700 . ?
C16 H16B 0.9700 . ?
C16 C17 1.520(3) . ?
C11 H11 0.9300 . ?
C11 C10 1.369(3) . ?
C14 H14A 0.9700 . ?
C14 H14B 0.9700 . ?
C14 C15 1.509(3) . ?
C9 H9 0.9300 . ?
C9 C10 1.395(3) . ?
C12 H12A 0.9700 . ?
C12 H12B 0.9700 . ?
C10 H10 0.9300 . ?
C21 H21 0.9300 . ?
C21 C20 1.369(3) . ?
C20 H20 0.9300 . ?
C17 H17A 0.9600 . ?
C17 H17B 0.9600 . ?
C17 H17C 0.9600 . ?
C15 H15A 0.9600 . ?
C15 H15B 0.9600 . ?
C15 H15C 0.9600 . ?

loop_
_geom_torsion_atom_site_label_1
_geom_torsion_atom_site_label_2
_geom_torsion_atom_site_label_3
_geom_torsion_atom_site_label_4
_geom_torsion
_geom_torsion_site_symmetry_1
_geom_torsion_site_symmetry_2
_geom_torsion_site_symmetry_3
_geom_torsion_site_symmetry_4
_geom_torsion_publ_flag
Cu1 O1 C3 C2 9.1(2) . . . . ?
Cu1 O1 C3 C4 -173.15(11) . . . . ?
Cu1 N8 C1 C2 -11.0(2) . . . . ?
Cu1 N8 C12 C13 25.36(17) . . . . ?
Cu1 N7 C13 C12 48.27(14) . . . . ?
Cu1 N7 C16 C17 -166.10(13) . . . . ?
Cu1 N7 C14 C15 50.3(2) . . . . ?
Cu1 N6 C19 N5 -176.20(13) . . . . ?
Cu1 N6 C19 C18 2.97(16) . . . . ?
Cu1 N6 C22 C21 173.95(13) . . . . ?
Cu1 N1 N2 N3 -179.58(13) . . . . ?
Cu1 N1 C18 N4 179.57(11) . . . . ?
Cu1 N1 C18 C19 1.5(2) . . . . ?
O1 C3 C2 C7 -170.37(14) . . . . ?
O1 C3 C2 C1 18.6(2) . . . . ?
O1 C3 C4 C5 174.73(16) . . . . ?
N8 C1 C2 C3 -17.9(2) . . . . ?
N8 C1 C2 C7 170.98(14) . . . . ?
N7 C13 C12 N8 -49.78(18) . . . . ?
N6 C19 C18 N1 -3.2(2) . . . . ?
N6 C19 C18 N4 179.10(16) . . . . ?
N6 C22 C21 C20 1.0(3) . . . . ?
N1 N2 N3 N4 0.5(2) . . . . ?
N2 N1 C18 N4 0.29(19) . . . . ?
N2 N1 C18 C19 -177.76(14) . . . . ?
N5 C19 C18 N1 176.02(15) . . . . ?
N5 C19 C18 N4 -1.7(3) . . . . ?
N3 N4 C18 N1 0.00(19) . . . . ?
N3 N4 C18 C19 177.87(16) . . . . ?
C3 C4 C5 C6 -0.8(3) . . . . ?
C7 C8 C9 C10 -0.6(3) . . . . ?
C7 C6 C5 C4 4.3(2) . . . . ?
C7 C6 C11 C10 -1.4(3) . . . . ?
C1 N8 C12 C13 -158.18(14) . . . . ?
C2 C3 C4 C5 -7.3(2) . . . . ?
C2 C7 C8 C9 -179.14(15) . . . . ?
C2 C7 C6 C5 0.4(2) . . . . ?
C2 C7 C6 C11 -179.82(14) . . . . ?
C19 N6 C22 C21 -0.5(2) . . . . ?
C19 N5 C20 C21 -0.4(3) . . . . ?
C18 N1 N2 N3 -0.46(19) . . . . ?
C18 N4 N3 N2 -0.3(2) . . . . ?
C8 C7 C2 C3 168.80(14) . . . . ?
C8 C7 C2 C1 -20.0(2) . . . . ?
C8 C7 C6 C5 -177.20(14) . . . . ?
C8 C7 C6 C11 2.6(2) . . . . ?
C8 C9 C10 C11 2.0(3) . . . . ?
C6 C7 C2 C3 -8.7(2) . . . . ?
C6 C7 C2 C1 162.50(13) . . . . ?
C6 C7 C8 C9 -1.6(2) . . . . ?
C6 C11 C10 C9 -0.9(3) . . . . ?
C22 N6 C19 N5 -0.5(2) . . . . ?
C22 N6 C19 C18 178.67(13) . . . . ?
C22 C21 C20 N5 -0.5(3) . . . . ?
C4 C3 C2 C7 11.9(2) . . . . ?
C4 C3 C2 C1 -159.20(14) . . . . ?
C13 N7 C16 C17 -54.47(19) . . . . ?
C13 N7 C14 C15 -64.9(2) . . . . ?
C5 C6 C11 C10 178.43(17) . . . . ?
C16 N7 C13 C12 -67.17(17) . . . . ?
C16 N7 C14 C15 172.23(16) . . . . ?
C11 C6 C5 C4 -175.45(17) . . . . ?
C14 N7 C13 C12 171.59(14) . . . . ?
C14 N7 C16 C17 67.69(19) . . . . ?
C12 N8 C1 C2 172.92(15) . . . . ?
C20 N5 C19 N6 1.0(3) . . . . ?
C20 N5 C19 C18 -178.18(16) . . . . ?
